data_7050146
loop_
_publ_author_name
'Bond, Andrew D.'

_publ_section_title
;
 On the crystal structures and melting point alternation of the n-alkyl
 carboxylic acids
;
_journal_coden_ASTM NJCHE5
_journal_issue 1
_journal_name_full 'New Journal of Chemistry'
_journal_page_first 104
_journal_page_last 114
_journal_paper_doi 10.1039/b307208h
_journal_volume 28
_journal_year 2004
_chemical_formula_moiety 'C6 H12 O2'
_chemical_formula_sum 'C6 H12 O2'
_chemical_formula_weight 116.16
_chemical_melting_point 271
_chemical_name_common 'hexanoic acid'
_chemical_name_systematic 'hexanoic acid'
_space_group_IT_number 14
_symmetry_cell_setting monoclinic
_symmetry_space_group_name_Hall '-P 2ybc'
_symmetry_space_group_name_H-M 'P 1 21/c 1'
_atom_sites_solution_hydrogens geom
_atom_sites_solution_primary direct
_atom_sites_solution_secondary difmap
_cell_angle_alpha 90.00
_cell_angle_beta 106.549(5)
_cell_angle_gamma 90.00
_cell_formula_units_Z 4
_cell_length_a 15.0180(15)
_cell_length_b 5.0236(5)
_cell_length_c 9.9426(6)
_cell_measurement_reflns_used 4861
_cell_measurement_temperature 240(2)
_cell_measurement_theta_max 25.03
_cell_measurement_theta_min 1.02
_cell_volume 719.04(11)
_computing_cell_refinement 'HKL Scalepack (Otwinowski & Minor, 1997)'
_computing_data_collection 'Collect (Nonius, 1998)'
_computing_data_reduction
;
HKL Denzo and Scalepack (Otwinowski & Minor, 1997)
;
_computing_publication_material 'SHELXTL v6.12 (Bruker AXS, 2001)'
_computing_structure_refinement 'SHELXTL v6.12 (Bruker AXS, 2001)'
_computing_structure_solution 'SIR-92 (Altomare et al., 1994)'
_diffrn_ambient_temperature 240(2)
_diffrn_measured_fraction_theta_full 0.987
_diffrn_measured_fraction_theta_max 0.987
_diffrn_measurement_device_type 'Nonius KappaCCD'
_diffrn_measurement_method 'Thin slice \w and \f scans'
_diffrn_radiation_monochromator graphite
_diffrn_radiation_source 'fine-focus sealed tube'
_diffrn_radiation_type MoK\a
_diffrn_radiation_wavelength 0.7107
_diffrn_reflns_av_R_equivalents 0.0469
_diffrn_reflns_av_sigmaI/netI 0.0397
_diffrn_reflns_limit_h_max 17
_diffrn_reflns_limit_h_min -16
_diffrn_reflns_limit_k_max 5
_diffrn_reflns_limit_k_min -5
_diffrn_reflns_limit_l_max 11
_diffrn_reflns_limit_l_min -11
_diffrn_reflns_number 4974
_diffrn_reflns_theta_full 24.95
_diffrn_reflns_theta_max 24.95
_diffrn_reflns_theta_min 4.10
_diffrn_standards_number 0
_exptl_absorpt_coefficient_mu 0.079
_exptl_absorpt_correction_T_max 0.981
_exptl_absorpt_correction_T_min 0.776
_exptl_absorpt_correction_type multi-scan
_exptl_absorpt_process_details 'Sortav Blessing (1995)'
_exptl_crystal_colour colourless
_exptl_crystal_density_diffrn 1.073
_exptl_crystal_density_method 'not measured'
_exptl_crystal_description cylinder
_exptl_crystal_F_000 256
_exptl_crystal_size_length 0.35
_exptl_crystal_size_rad 0.15
_refine_diff_density_max 0.129
_refine_diff_density_min -0.106
_refine_diff_density_rms 0.027
_refine_ls_extinction_method none
_refine_ls_goodness_of_fit_ref 1.053
_refine_ls_hydrogen_treatment mixed
_refine_ls_matrix_type full
_refine_ls_number_parameters 77
_refine_ls_number_reflns 1233
_refine_ls_number_restraints 1
_refine_ls_restrained_S_all 1.053
_refine_ls_R_factor_all 0.0732
_refine_ls_R_factor_gt 0.0504
_refine_ls_shift/su_max 0.000
_refine_ls_shift/su_mean 0.000
_refine_ls_structure_factor_coef Fsqd
_refine_ls_weighting_details 'calc w=1/[\s^2^(Fo^2^)+(0.0639P)^2^+0.1124P] where P=(Fo^2^+2Fc^2^)/3'
_refine_ls_weighting_scheme calc
_refine_ls_wR_factor_gt 0.1253
_refine_ls_wR_factor_ref 0.1393
_reflns_number_gt 886
_reflns_number_total 1233
_reflns_threshold_expression I>2\s(I)
_cod_data_source_file b307208h.txt
_cod_data_source_block C6
_cod_original_sg_symbol_H-M P21/c
_cod_database_code 7050146

loop_
_symmetry_equiv_pos_as_xyz
'x, y, z'
'-x, y+1/2, -z+1/2'
'-x, -y, -z'
'x, -y-1/2, z-1/2'

loop_
_atom_site_label
_atom_site_type_symbol
_atom_site_fract_x
_atom_site_fract_y
_atom_site_fract_z
_atom_site_U_iso_or_equiv
_atom_site_adp_type
_atom_site_occupancy
_atom_site_symmetry_multiplicity
_atom_site_calc_flag
_atom_site_refinement_flags
_atom_site_disorder_assembly
_atom_site_disorder_group
O1 O 0.48997(10) 0.7518(3) 0.61916(14) 0.0779(5) Uani 1 1 d D . .
H1 H 0.5264(13) 0.697(4) 0.570(2) 0.093 Uiso 1 1 d D . .
O2 O 0.40079(9) 0.4038(3) 0.53266(13) 0.0753(5) Uani 1 1 d . . .
C1 C 0.41891(12) 0.6006(4) 0.61010(17) 0.0613(5) Uani 1 1 d . . .
C2 C 0.36028(12) 0.6831(4) 0.70074(19) 0.0698(5) Uani 1 1 d . . .
H2A H 0.3377 0.8641 0.6742 0.084 Uiso 1 1 calc R . .
H2B H 0.3995 0.6897 0.7981 0.084 Uiso 1 1 calc R . .
C3 C 0.27810(13) 0.5085(4) 0.6950(2) 0.0720(6) Uani 1 1 d . . .
H3A H 0.2997 0.3247 0.7150 0.086 Uiso 1 1 calc R . .
H3B H 0.2358 0.5129 0.5996 0.086 Uiso 1 1 calc R . .
C4 C 0.22504(14) 0.5887(4) 0.7966(2) 0.0784(6) Uani 1 1 d . . .
H4A H 0.2674 0.5803 0.8919 0.094 Uiso 1 1 calc R . .
H4B H 0.2056 0.7746 0.7781 0.094 Uiso 1 1 calc R . .
C5 C 0.14229(17) 0.4274(6) 0.7922(3) 0.1066(9) Uani 1 1 d . . .
H5A H 0.1615 0.2410 0.8087 0.128 Uiso 1 1 calc R . .
H5B H 0.0993 0.4392 0.6975 0.128 Uiso 1 1 calc R . .
C6 C 0.09060(18) 0.5051(6) 0.8964(3) 0.1149(10) Uani 1 1 d . . .
H6A H 0.0380 0.3869 0.8863 0.172 Uiso 1 1 calc R . .
H6B H 0.0687 0.6870 0.8788 0.172 Uiso 1 1 calc R . .
H6C H 0.1319 0.4911 0.9909 0.172 Uiso 1 1 calc R . .

loop_
_atom_site_aniso_label
_atom_site_aniso_U_11
_atom_site_aniso_U_22
_atom_site_aniso_U_33
_atom_site_aniso_U_23
_atom_site_aniso_U_13
_atom_site_aniso_U_12
O1 0.0836(10) 0.0729(9) 0.0874(10) -0.0202(7) 0.0408(7) -0.0105(7)
O2 0.0766(9) 0.0754(9) 0.0792(8) -0.0231(7) 0.0305(6) -0.0062(7)
C1 0.0652(11) 0.0590(10) 0.0598(10) -0.0007(8) 0.0180(8) 0.0072(9)
C2 0.0768(12) 0.0660(11) 0.0715(11) -0.0088(9) 0.0289(9) 0.0079(10)
C3 0.0727(12) 0.0696(12) 0.0785(12) -0.0084(9) 0.0290(9) 0.0076(9)
C4 0.0783(13) 0.0799(14) 0.0838(12) -0.0058(10) 0.0338(10) 0.0063(11)
C5 0.0966(17) 0.116(2) 0.1236(19) -0.0234(16) 0.0580(15) -0.0128(15)
C6 0.1009(18) 0.146(3) 0.1182(19) -0.0049(18) 0.0641(16) -0.0014(16)

loop_
_atom_type_symbol
_atom_type_description
_atom_type_scat_dispersion_real
_atom_type_scat_dispersion_imag
_atom_type_scat_source
C C 0.0033 0.0016 'International Tables Vol C Tables 4.2.6.8 and 6.1.1.4'
H H 0.0000 0.0000 'International Tables Vol C Tables 4.2.6.8 and 6.1.1.4'
O O 0.0106 0.0060 'International Tables Vol C Tables 4.2.6.8 and 6.1.1.4'

loop_
_geom_angle_atom_site_label_1
_geom_angle_atom_site_label_2
_geom_angle_atom_site_label_3
_geom_angle
_geom_angle_site_symmetry_1
_geom_angle_site_symmetry_3
_geom_angle_publ_flag
C1 O1 H1 114.4(15) . . ?
O2 C1 O1 123.03(16) . . ?
O2 C1 C2 122.51(17) . . ?
O1 C1 C2 114.46(16) . . ?
C1 C2 C3 115.86(16) . . ?
C1 C2 H2A 108.3 . . ?
C3 C2 H2A 108.3 . . ?
C1 C2 H2B 108.3 . . ?
C3 C2 H2B 108.3 . . ?
H2A C2 H2B 107.4 . . ?
C2 C3 C4 113.79(16) . . ?
C2 C3 H3A 108.8 . . ?
C4 C3 H3A 108.8 . . ?
C2 C3 H3B 108.8 . . ?
C4 C3 H3B 108.8 . . ?
H3A C3 H3B 107.7 . . ?
C5 C4 C3 115.76(19) . . ?
C5 C4 H4A 108.3 . . ?
C3 C4 H4A 108.3 . . ?
C5 C4 H4B 108.3 . . ?
C3 C4 H4B 108.3 . . ?
H4A C4 H4B 107.4 . . ?
C4 C5 C6 115.5(2) . . ?
C4 C5 H5A 108.4 . . ?
C6 C5 H5A 108.4 . . ?
C4 C5 H5B 108.4 . . ?
C6 C5 H5B 108.4 . . ?
H5A C5 H5B 107.5 . . ?
C5 C6 H6A 109.5 . . ?
C5 C6 H6B 109.5 . . ?
H6A C6 H6B 109.5 . . ?
C5 C6 H6C 109.5 . . ?
H6A C6 H6C 109.5 . . ?
H6B C6 H6C 109.5 . . ?

loop_
_geom_bond_atom_site_label_1
_geom_bond_atom_site_label_2
_geom_bond_distance
_geom_bond_site_symmetry_2
_geom_bond_publ_flag
O1 C1 1.292(2) . ?
O1 H1 0.88(2) . ?
O2 C1 1.235(2) . ?
C1 C2 1.487(2) . ?
C2 C3 1.502(3) . ?
C2 H2A 0.980 . ?
C2 H2B 0.980 . ?
C3 C4 1.509(3) . ?
C3 H3A 0.980 . ?
C3 H3B 0.980 . ?
C4 C5 1.474(3) . ?
C4 H4A 0.980 . ?
C4 H4B 0.980 . ?
C5 C6 1.512(3) . ?
C5 H5A 0.980 . ?
C5 H5B 0.980 . ?
C6 H6A 0.970 . ?
C6 H6B 0.970 . ?
C6 H6C 0.970 . ?

loop_
_geom_torsion_atom_site_label_1
_geom_torsion_atom_site_label_2
_geom_torsion_atom_site_label_3
_geom_torsion_atom_site_label_4
_geom_torsion
_geom_torsion_site_symmetry_1
_geom_torsion_site_symmetry_2
_geom_torsion_site_symmetry_3
_geom_torsion_site_symmetry_4
_geom_torsion_publ_flag
O2 C1 C2 C3 1.2(3) . . . . ?
O1 C1 C2 C3 -178.81(15) . . . . ?
C1 C2 C3 C4 175.69(16) . . . . ?
C2 C3 C4 C5 178.44(19) . . . . ?
C3 C4 C5 C6 178.7(2) . . . . ?

loop_
_cod_related_entry_id
_cod_related_entry_database
_cod_related_entry_code
1 ChemSpider 8552
